data_4339191
loop_
_publ_author_name
'Wolf, Robert'
'Ni, Chengbao'
'Nguyen, Tailuan'
'Brynda, Marcin'
'Long, Gary J.'
'Sutton, Andrew D.'
'Fischer, Roland C.'
'Fettinger, J. C.'
'Hellman, Matthew'
'Pu, Lihung'
'Power, Philip P.'

_publ_section_title
;
 Substituent effects in formally quintuple-bonded ArCrCrAr compounds (Ar =
 terphenyl) and related species.
;
_journal_issue 26
_journal_name_full 'Inorganic chemistry'
_journal_page_first 11277
_journal_page_last 11290
_journal_paper_doi 10.1021/ic702112e
_journal_volume 46
_journal_year 2007
_chemical_formula_sum 'C67 H80 Cr2 F2'
_chemical_formula_weight 1027.31
_chemical_name_systematic
;
 ?
;
_space_group_IT_number 2
_symmetry_cell_setting triclinic
_symmetry_space_group_name_Hall '-P 1'
_symmetry_space_group_name_H-M 'P -1'
_atom_sites_solution_hydrogens geom
_atom_sites_solution_primary direct
_atom_sites_solution_secondary difmap
_audit_creation_method SHELXL-97
_cell_angle_alpha 106.625(4)
_cell_angle_beta 93.504(4)
_cell_angle_gamma 94.576(4)
_cell_formula_units_Z 2
_cell_length_a 9.8219(19)
_cell_length_b 13.937(3)
_cell_length_c 20.835(4)
_cell_measurement_temperature 90(2)
_cell_volume 2713.6(9)
_computing_cell_refinement 'Bruker SAINT'
_computing_data_collection 'Bruker SMART Software'
_computing_data_reduction 'Bruker SAINT'
_computing_molecular_graphics 'SHELXTL 5.1, XP (Sheldrick, 1994)'
_computing_publication_material 'WinGX v1.64.59 (Farrugia, 1999)'
_computing_structure_refinement 'SHELXL-97 (Sheldrick, 1997)'
_computing_structure_solution 'SHELXS-97 (Sheldrick, 1990)'
_diffrn_ambient_temperature 90(2)
_diffrn_measured_fraction_theta_full 0.997
_diffrn_measured_fraction_theta_max 0.997
_diffrn_measurement_device_type 'Bruker SMART CCD'
_diffrn_measurement_method '\w and \f'
_diffrn_radiation_monochromator graphite
_diffrn_radiation_source 'fine-focus sealed tube'
_diffrn_radiation_type MoK\a
_diffrn_radiation_wavelength 0.71073
_diffrn_reflns_av_R_equivalents 0.0000
_diffrn_reflns_av_sigmaI/netI 0.0714
_diffrn_reflns_limit_h_max 11
_diffrn_reflns_limit_h_min -11
_diffrn_reflns_limit_k_max 16
_diffrn_reflns_limit_k_min -16
_diffrn_reflns_limit_l_max 24
_diffrn_reflns_limit_l_min 0
_diffrn_reflns_number 9793
_diffrn_reflns_theta_full 25.25
_diffrn_reflns_theta_max 25.25
_diffrn_reflns_theta_min 1.53
_exptl_absorpt_coefficient_mu 0.448
_exptl_absorpt_correction_T_max 0.9823
_exptl_absorpt_correction_T_min 0.8552
_exptl_absorpt_correction_type 'Empirical, Twinabs (multi-scan)'
_exptl_absorpt_process_details 'TWINABS V1.05 (Sheldrick, 2003 (private commu'
_exptl_crystal_colour red
_exptl_crystal_density_diffrn 1.257
_exptl_crystal_density_method 'not measured'
_exptl_crystal_description plate
_exptl_crystal_F_000 1096
_exptl_crystal_size_max 0.36
_exptl_crystal_size_mid 0.17
_exptl_crystal_size_min 0.04
_refine_diff_density_max 0.903
_refine_diff_density_min -0.994
_refine_diff_density_rms 0.115
_refine_ls_extinction_method none
_refine_ls_goodness_of_fit_ref 0.894
_refine_ls_hydrogen_treatment mixed
_refine_ls_matrix_type full
_refine_ls_number_parameters 658
_refine_ls_number_reflns 9794
_refine_ls_number_restraints 42
_refine_ls_restrained_S_all 0.892
_refine_ls_R_factor_all 0.0866
_refine_ls_R_factor_gt 0.0660
_refine_ls_shift/su_max 0.000
_refine_ls_shift/su_mean 0.000
_refine_ls_structure_factor_coef Fsqd
_refine_ls_weighting_details 'calc w=1/[\s^2^(Fo^2^)+(0.0549P)^2^+26.3199P] where P=(Fo^2^+2Fc^2^)/3'
_refine_ls_weighting_scheme calc
_refine_ls_wR_factor_gt 0.1844
_refine_ls_wR_factor_ref 0.1933
_reflns_number_gt 7896
_reflns_number_total 9794
_reflns_threshold_expression >2sigma(I)
_cod_data_source_file 4.cif
_cod_data_source_block rw38fin
_cod_original_sg_symbol_H-M P-1
_cod_database_code 4339191

loop_
_symmetry_equiv_pos_as_xyz
'x, y, z'
'-x, -y, -z'

loop_
_atom_site_label
_atom_site_type_symbol
_atom_site_fract_x
_atom_site_fract_y
_atom_site_fract_z
_atom_site_U_iso_or_equiv
_atom_site_adp_type
_atom_site_occupancy
_atom_site_symmetry_multiplicity
_atom_site_calc_flag
_atom_site_refinement_flags
Cr1 Cr 0.53099(10) 0.69316(8) 0.28003(5) 0.0127(2) Uani 1 1 d .
Cr2 Cr 0.68116(10) 0.75658(8) 0.25570(5) 0.0130(2) Uani 1 1 d .
F1 F 0.8443(4) 0.3687(3) 0.3714(2) 0.0207(9) Uani 1 1 d .
F2 F 0.3574(4) 1.0132(3) 0.1048(2) 0.0218(9) Uani 1 1 d .
C1 C 0.6187(6) 0.5825(5) 0.3174(3) 0.0125(13) Uani 1 1 d .
C2 C 0.5594(6) 0.5124(5) 0.3480(3) 0.0112(13) Uani 1 1 d .
C3 C 0.6355(6) 0.4399(5) 0.3651(3) 0.0136(13) Uani 1 1 d .
H3 H 0.5930 0.3927 0.3846 0.016 Uiso 1 1 calc R
C4 C 0.7720(6) 0.4383(5) 0.3531(3) 0.0142(13) Uani 1 1 d U
C5 C 0.8376(6) 0.5068(4) 0.3271(3) 0.0131(13) Uani 1 1 d .
H5 H 0.9326 0.5066 0.3209 0.016 Uiso 1 1 calc R
C6 C 0.7609(7) 0.5771(5) 0.3099(3) 0.0144(14) Uani 1 1 d .
C7 C 0.4157(6) 0.5102(4) 0.3691(3) 0.0124(13) Uani 1 1 d U
C8 C 0.3864(6) 0.5835(5) 0.4277(3) 0.0127(13) Uani 1 1 d U
C9 C 0.2579(7) 0.5728(5) 0.4522(4) 0.0198(15) Uani 1 1 d .
H9 H 0.2372 0.6209 0.4920 0.024 Uiso 1 1 calc R
C10 C 0.1621(7) 0.4949(5) 0.4201(4) 0.0193(15) Uani 1 1 d .
H10 H 0.0763 0.4891 0.4381 0.023 Uiso 1 1 calc R
C11 C 0.1882(6) 0.4242(5) 0.3615(3) 0.0168(14) Uani 1 1 d .
H11 H 0.1191 0.3716 0.3390 0.020 Uiso 1 1 calc R
C12 C 0.3145(7) 0.4291(5) 0.3352(3) 0.0154(14) Uani 1 1 d U
C13 C 0.4926(7) 0.6731(5) 0.4645(3) 0.0172(14) Uani 1 1 d .
H13 H 0.5315 0.7016 0.4298 0.021 Uiso 1 1 calc R
C14 C 0.4307(8) 0.7569(5) 0.5144(4) 0.0241(16) Uani 1 1 d .
H14A H 0.4056 0.7344 0.5529 0.036 Uiso 1 1 calc R
H14B H 0.3487 0.7740 0.4925 0.036 Uiso 1 1 calc R
H14C H 0.4979 0.8164 0.5298 0.036 Uiso 1 1 calc R
C15 C 0.6120(7) 0.6406(5) 0.5019(3) 0.0190(14) Uani 1 1 d .
H15A H 0.6735 0.7001 0.5270 0.029 Uiso 1 1 calc R
H15B H 0.6628 0.5948 0.4694 0.029 Uiso 1 1 calc R
H15C H 0.5759 0.6062 0.5332 0.029 Uiso 1 1 calc R
C16 C 0.3437(6) 0.3480(5) 0.2730(4) 0.0189(15) Uani 1 1 d .
H16 H 0.4297 0.3718 0.2564 0.023 Uiso 1 1 calc R
C17 C 0.2288(7) 0.3261(5) 0.2161(4) 0.0227(16) Uani 1 1 d .
H17A H 0.1447 0.2985 0.2302 0.034 Uiso 1 1 calc R
H17B H 0.2557 0.2771 0.1761 0.034 Uiso 1 1 calc R
H17C H 0.2124 0.3885 0.2055 0.034 Uiso 1 1 calc R
C18 C 0.3672(7) 0.2494(5) 0.2895(4) 0.0288(18) Uani 1 1 d .
H18A H 0.4485 0.2606 0.3215 0.043 Uiso 1 1 calc R
H18B H 0.3811 0.1973 0.2482 0.043 Uiso 1 1 calc R
H18C H 0.2869 0.2275 0.3094 0.043 Uiso 1 1 calc R
C19 C 0.8330(6) 0.6574(5) 0.2863(3) 0.0119(13) Uani 1 1 d .
C20 C 0.8517(7) 0.6400(5) 0.2169(3) 0.0158(14) Uani 1 1 d U
C21 C 0.9256(7) 0.7155(5) 0.1979(4) 0.0185(15) Uani 1 1 d .
H21 H 0.9411 0.7048 0.1519 0.022 Uiso 1 1 calc R
C22 C 0.9769(6) 0.8056(5) 0.2442(3) 0.0158(14) Uani 1 1 d U
H22 H 1.0321 0.8541 0.2305 0.019 Uiso 1 1 calc R
C23 C 0.9483(6) 0.8250(5) 0.3096(3) 0.0143(14) Uani 1 1 d .
H23 H 0.9775 0.8894 0.3400 0.017 Uiso 1 1 calc R
C24 C 0.8770(6) 0.7524(5) 0.3334(3) 0.0141(13) Uani 1 1 d .
C25 C 0.8010(7) 0.5404(5) 0.1652(4) 0.0180(14) Uani 1 1 d .
H25 H 0.7259 0.5074 0.1843 0.022 Uiso 1 1 calc R
C26 C 0.7418(7) 0.5521(5) 0.0990(4) 0.0231(16) Uani 1 1 d .
H26A H 0.6801 0.6055 0.1080 0.035 Uiso 1 1 calc R
H26B H 0.6906 0.4886 0.0722 0.035 Uiso 1 1 calc R
H26C H 0.8166 0.5699 0.0741 0.035 Uiso 1 1 calc R
C27 C 0.9174(7) 0.4696(5) 0.1531(4) 0.0234(15) Uani 1 1 d .
H27A H 0.8828 0.4052 0.1202 0.035 Uiso 1 1 calc R
H27B H 0.9488 0.4580 0.1955 0.035 Uiso 1 1 calc R
H27C H 0.9942 0.5010 0.1358 0.035 Uiso 1 1 calc R
C28 C 0.8608(7) 0.7712(5) 0.4074(3) 0.0182(14) Uani 1 1 d .
H28 H 0.7786 0.7270 0.4116 0.022 Uiso 1 1 calc R
C29 C 0.8378(8) 0.8795(6) 0.4445(4) 0.0278(17) Uani 1 1 d .
H29A H 0.9238 0.9230 0.4499 0.042 Uiso 1 1 calc R
H29B H 0.8073 0.8824 0.4889 0.042 Uiso 1 1 calc R
H29C H 0.7676 0.9026 0.4186 0.042 Uiso 1 1 calc R
C31 C 0.5919(6) 0.8544(5) 0.2062(3) 0.0115(13) Uani 1 1 d .
C32 C 0.6523(7) 0.9262(5) 0.1769(3) 0.0153(14) Uani 1 1 d .
C33 C 0.5747(7) 0.9785(5) 0.1436(3) 0.0159(14) Uani 1 1 d .
H33 H 0.6185 1.0259 0.1246 0.019 Uiso 1 1 calc R
C34 C 0.4339(7) 0.9616(5) 0.1378(3) 0.0151(14) Uani 1 1 d .
C35 C 0.3672(7) 0.8942(5) 0.1650(3) 0.0138(13) Uani 1 1 d .
H35 H 0.2699 0.8834 0.1610 0.017 Uiso 1 1 calc R
C36 C 0.4462(7) 0.8424(5) 0.1985(3) 0.0132(13) Uani 1 1 d .
C37 C 0.8058(6) 0.9599(5) 0.1843(3) 0.0144(14) Uani 1 1 d .
C38 C 0.8645(6) 1.0268(5) 0.2468(3) 0.0145(13) Uani 1 1 d U
C39 C 0.9999(6) 1.0688(5) 0.2491(4) 0.0178(14) Uani 1 1 d .
H39 H 1.0420 1.1141 0.2900 0.021 Uiso 1 1 calc R
C40 C 1.0736(7) 1.0455(5) 0.1929(4) 0.0201(15) Uani 1 1 d .
H40 H 1.1642 1.0764 0.1953 0.024 Uiso 1 1 calc R
C41 C 1.0158(7) 0.9776(5) 0.1335(4) 0.0206(15) Uani 1 1 d .
H41 H 1.0685 0.9603 0.0959 0.025 Uiso 1 1 calc R
C42 C 0.8814(6) 0.9343(5) 0.1281(3) 0.0146(14) Uani 1 1 d .
C43 C 0.7857(7) 1.0537(5) 0.3097(3) 0.0167(14) Uani 1 1 d .
H43 H 0.7383 0.9895 0.3133 0.020 Uiso 1 1 calc R
C44 C 0.8761(8) 1.1009(5) 0.3746(4) 0.0261(16) Uani 1 1 d .
H44A H 0.9155 1.1681 0.3753 0.039 Uiso 1 1 calc R
H44B H 0.9501 1.0587 0.3774 0.039 Uiso 1 1 calc R
H44C H 0.8211 1.1064 0.4129 0.039 Uiso 1 1 calc R
C45 C 0.6744(7) 1.1231(5) 0.3049(4) 0.0230(16) Uani 1 1 d .
H45A H 0.7164 1.1851 0.2978 0.034 Uiso 1 1 calc R
H45B H 0.6290 1.1398 0.3467 0.034 Uiso 1 1 calc R
H45C H 0.6068 1.0889 0.2671 0.034 Uiso 1 1 calc R
C46 C 0.8214(7) 0.8618(5) 0.0615(3) 0.0174(14) Uani 1 1 d .
H46 H 0.7353 0.8257 0.0700 0.021 Uiso 1 1 calc R
C47 C 0.9156(8) 0.7820(6) 0.0298(4) 0.0252(16) Uani 1 1 d .
H47A H 0.9983 0.8148 0.0178 0.038 Uiso 1 1 calc R
H47B H 0.8674 0.7343 -0.0108 0.038 Uiso 1 1 calc R
H47C H 0.9415 0.7460 0.0620 0.038 Uiso 1 1 calc R
C48 C 0.7825(8) 0.9173(6) 0.0100(4) 0.0257(16) Uani 1 1 d .
H48A H 0.7125 0.9622 0.0270 0.039 Uiso 1 1 calc R
H48B H 0.7463 0.8682 -0.0327 0.039 Uiso 1 1 calc R
H48C H 0.8640 0.9571 0.0028 0.039 Uiso 1 1 calc R
C49 C 0.3758(6) 0.7757(5) 0.2336(3) 0.0117(13) Uani 1 1 d .
C50 C 0.3297(6) 0.6732(5) 0.1992(3) 0.0141(13) Uani 1 1 d .
C51 C 0.2594(6) 0.6151(5) 0.2336(3) 0.0166(14) Uani 1 1 d .
H51 H 0.2244 0.5477 0.2103 0.020 Uiso 1 1 calc R
C52 C 0.2397(6) 0.6534(5) 0.3006(4) 0.0176(15) Uani 1 1 d .
H52 H 0.1904 0.6130 0.3230 0.021 Uiso 1 1 calc R
C53 C 0.2922(6) 0.7511(5) 0.3354(3) 0.0149(13) Uani 1 1 d .
H53 H 0.2805 0.7763 0.3820 0.018 Uiso 1 1 calc R
C54 C 0.3622(6) 0.8137(5) 0.3034(3) 0.0125(13) Uani 1 1 d .
C55 C 0.3445(6) 0.6311(5) 0.1238(3) 0.0137(13) Uani 1 1 d .
H55 H 0.4248 0.6705 0.1128 0.016 Uiso 1 1 calc R
C56 C 0.3715(8) 0.5203(5) 0.1034(4) 0.0257(16) Uani 1 1 d .
H56A H 0.4451 0.5104 0.1341 0.038 Uiso 1 1 calc R
H56B H 0.3988 0.5009 0.0574 0.038 Uiso 1 1 calc R
H56C H 0.2878 0.4786 0.1058 0.038 Uiso 1 1 calc R
C57 C 0.2165(7) 0.6462(5) 0.0828(4) 0.0209(15) Uani 1 1 d .
H57A H 0.1356 0.6099 0.0936 0.031 Uiso 1 1 calc R
H57B H 0.2278 0.6203 0.0347 0.031 Uiso 1 1 calc R
H57C H 0.2046 0.7181 0.0941 0.031 Uiso 1 1 calc R
C58 C 0.4066(7) 0.9236(5) 0.3406(3) 0.0158(14) Uani 1 1 d .
H58 H 0.4842 0.9467 0.3179 0.019 Uiso 1 1 calc R
C59 C 0.4576(8) 0.9392(5) 0.4147(4) 0.0239(16) Uani 1 1 d .
H59A H 0.5112 1.0050 0.4326 0.036 Uiso 1 1 calc R
H59B H 0.5153 0.8861 0.4176 0.036 Uiso 1 1 calc R
H59C H 0.3788 0.9363 0.4410 0.036 Uiso 1 1 calc R
C60 C 0.2913(7) 0.9896(5) 0.3379(4) 0.0237(16) Uani 1 1 d .
H60A H 0.2133 0.9677 0.3593 0.036 Uiso 1 1 calc R
H60B H 0.2626 0.9836 0.2909 0.036 Uiso 1 1 calc R
H60C H 0.3237 1.0599 0.3618 0.036 Uiso 1 1 calc R
C61 C 0.6111(7) 0.2543(5) 0.0660(4) 0.0228(15) Uani 1 1 d .
C62 C 0.7227(8) 0.2007(5) 0.0501(4) 0.0276(17) Uani 1 1 d .
H62 H 0.7378 0.1723 0.0043 0.033 Uiso 1 1 calc R
C63 C 0.8127(8) 0.1875(5) 0.0997(4) 0.0283(17) Uani 1 1 d .
H63 H 0.8896 0.1511 0.0876 0.034 Uiso 1 1 calc R
C64 C 0.7918(8) 0.2273(6) 0.1673(4) 0.0301(18) Uani 1 1 d .
H64 H 0.8531 0.2184 0.2017 0.036 Uiso 1 1 calc R
C65 C 0.6787(8) 0.2802(6) 0.1828(4) 0.0266(17) Uani 1 1 d .
H65 H 0.6619 0.3075 0.2286 0.032 Uiso 1 1 calc R
C66 C 0.5902(8) 0.2939(5) 0.1328(4) 0.0242(16) Uani 1 1 d .
H66 H 0.5139 0.3310 0.1447 0.029 Uiso 1 1 calc R
C67 C 0.5143(8) 0.2707(6) 0.0124(4) 0.0292(17) Uani 1 1 d .
H67A H 0.4211 0.2705 0.0266 0.044 Uiso 1 1 calc R
H67B H 0.5168 0.2166 -0.0295 0.044 Uiso 1 1 calc R
H67C H 0.5420 0.3356 0.0051 0.044 Uiso 1 1 calc R
C68 C 0.9852(7) 0.7406(6) 0.4423(4) 0.0252(16) Uani 1 1 d .
H68A H 0.9989 0.6707 0.4191 0.038 Uiso 1 1 calc R
H68B H 0.9690 0.7468 0.4892 0.038 Uiso 1 1 calc R
H68C H 1.0671 0.7847 0.4409 0.038 Uiso 1 1 calc R

loop_
_atom_site_aniso_label
_atom_site_aniso_U_11
_atom_site_aniso_U_22
_atom_site_aniso_U_33
_atom_site_aniso_U_23
_atom_site_aniso_U_13
_atom_site_aniso_U_12
Cr1 0.0097(5) 0.0130(5) 0.0169(5) 0.0069(4) -0.0001(4) 0.0022(4)
Cr2 0.0093(5) 0.0113(5) 0.0195(6) 0.0064(5) 0.0008(4) 0.0016(4)
F1 0.0140(19) 0.0164(19) 0.039(2) 0.0187(18) 0.0038(17) 0.0061(15)
F2 0.016(2) 0.024(2) 0.034(2) 0.0204(18) -0.0002(17) 0.0047(16)
C1 0.011(3) 0.011(3) 0.013(3) 0.001(3) -0.001(2) -0.004(2)
C2 0.010(3) 0.013(3) 0.012(3) 0.005(3) 0.003(2) 0.001(2)
C3 0.009(3) 0.014(3) 0.020(3) 0.008(3) 0.000(3) -0.002(2)
C4 0.010(3) 0.011(3) 0.023(4) 0.006(3) 0.001(3) 0.007(2)
C5 0.008(3) 0.008(3) 0.022(4) 0.004(3) -0.001(3) 0.000(2)
C6 0.014(3) 0.012(3) 0.015(3) 0.000(3) 0.003(3) -0.001(3)
C7 0.011(3) 0.008(3) 0.022(3) 0.011(3) -0.003(3) -0.002(2)
C8 0.010(3) 0.018(3) 0.014(3) 0.011(3) 0.001(2) 0.005(3)
C9 0.017(3) 0.021(4) 0.024(4) 0.009(3) 0.003(3) 0.007(3)
C10 0.010(3) 0.023(4) 0.031(4) 0.017(3) 0.002(3) 0.004(3)
C11 0.009(3) 0.016(3) 0.027(4) 0.009(3) -0.002(3) 0.002(3)
C12 0.018(3) 0.008(3) 0.020(4) 0.005(3) -0.003(3) 0.000(3)
C13 0.026(4) 0.013(3) 0.016(3) 0.008(3) 0.006(3) 0.004(3)
C14 0.031(4) 0.019(4) 0.023(4) 0.006(3) 0.004(3) 0.010(3)
C15 0.017(3) 0.019(3) 0.021(4) 0.005(3) 0.001(3) 0.002(3)
C16 0.009(3) 0.020(3) 0.028(4) 0.007(3) 0.001(3) -0.002(3)
C17 0.021(4) 0.022(4) 0.021(4) 0.003(3) -0.004(3) -0.007(3)
C18 0.018(4) 0.019(4) 0.044(5) 0.001(3) -0.010(3) 0.004(3)
C19 0.006(3) 0.014(3) 0.022(3) 0.012(3) 0.004(3) 0.007(2)
C20 0.015(3) 0.009(3) 0.024(4) 0.005(3) 0.000(3) 0.004(3)
C21 0.014(3) 0.019(4) 0.025(4) 0.011(3) 0.006(3) 0.001(3)
C22 0.011(3) 0.014(3) 0.027(4) 0.014(3) 0.000(3) 0.000(3)
C23 0.008(3) 0.012(3) 0.024(4) 0.007(3) -0.005(3) -0.001(2)
C24 0.005(3) 0.019(3) 0.019(3) 0.007(3) 0.002(2) 0.003(3)
C25 0.016(3) 0.013(3) 0.026(4) 0.007(3) 0.006(3) 0.000(3)
C26 0.017(3) 0.024(4) 0.024(4) 0.001(3) 0.001(3) -0.003(3)
C27 0.023(4) 0.019(4) 0.027(4) 0.002(3) 0.007(3) 0.009(3)
C28 0.015(3) 0.016(3) 0.024(4) 0.006(3) -0.002(3) 0.004(3)
C29 0.027(4) 0.028(4) 0.028(4) 0.008(3) 0.003(3) 0.005(3)
C31 0.011(3) 0.013(3) 0.011(3) 0.005(3) 0.002(2) 0.001(2)
C32 0.013(3) 0.016(3) 0.015(3) 0.003(3) 0.000(3) 0.002(3)
C33 0.015(3) 0.017(3) 0.020(3) 0.011(3) 0.003(3) 0.001(3)
C34 0.017(3) 0.015(3) 0.016(3) 0.007(3) 0.000(3) 0.006(3)
C35 0.012(3) 0.014(3) 0.014(3) 0.001(3) 0.003(2) 0.001(3)
C36 0.016(3) 0.012(3) 0.013(3) 0.004(3) 0.004(3) 0.003(3)
C37 0.012(3) 0.013(3) 0.021(4) 0.010(3) 0.000(3) 0.003(3)
C38 0.010(3) 0.012(3) 0.025(4) 0.010(3) 0.002(3) 0.006(2)
C39 0.013(3) 0.011(3) 0.028(4) 0.005(3) -0.002(3) 0.001(3)
C40 0.012(3) 0.020(4) 0.033(4) 0.017(3) -0.001(3) -0.002(3)
C41 0.016(4) 0.024(4) 0.027(4) 0.012(3) 0.007(3) 0.006(3)
C42 0.011(3) 0.015(3) 0.022(4) 0.012(3) 0.006(3) 0.003(3)
C43 0.016(3) 0.015(3) 0.020(3) 0.006(3) 0.003(3) -0.002(3)
C44 0.030(4) 0.022(4) 0.025(4) 0.008(3) -0.006(3) 0.003(3)
C45 0.022(4) 0.024(4) 0.021(4) 0.003(3) 0.005(3) 0.001(3)
C46 0.016(3) 0.022(4) 0.016(3) 0.006(3) 0.004(3) 0.006(3)
C47 0.025(4) 0.032(4) 0.023(4) 0.013(3) 0.004(3) 0.010(3)
C48 0.028(4) 0.030(4) 0.024(4) 0.013(3) 0.003(3) 0.010(3)
C49 0.003(3) 0.012(3) 0.022(3) 0.009(3) -0.001(2) 0.002(2)
C50 0.007(3) 0.012(3) 0.024(4) 0.006(3) -0.004(3) 0.002(2)
C51 0.010(3) 0.016(3) 0.026(4) 0.009(3) 0.003(3) -0.001(3)
C52 0.008(3) 0.018(3) 0.030(4) 0.012(3) 0.000(3) 0.000(3)
C53 0.013(3) 0.016(3) 0.017(3) 0.005(3) 0.002(3) 0.002(3)
C54 0.007(3) 0.012(3) 0.019(3) 0.006(3) -0.002(2) 0.000(2)
C55 0.010(3) 0.021(3) 0.013(3) 0.008(3) 0.000(2) 0.003(3)
C56 0.027(4) 0.024(4) 0.025(4) 0.005(3) 0.004(3) 0.007(3)
C57 0.017(3) 0.026(4) 0.020(4) 0.008(3) -0.003(3) 0.002(3)
C58 0.011(3) 0.017(3) 0.021(4) 0.008(3) -0.002(3) 0.003(3)
C59 0.032(4) 0.015(4) 0.021(4) 0.002(3) -0.003(3) 0.001(3)
C60 0.021(4) 0.015(3) 0.035(4) 0.007(3) 0.003(3) 0.007(3)
C61 0.021(4) 0.017(4) 0.027(4) 0.004(3) 0.001(3) -0.006(3)
C62 0.034(4) 0.017(4) 0.031(4) 0.006(3) 0.011(3) -0.003(3)
C63 0.023(4) 0.017(4) 0.047(5) 0.012(3) 0.009(4) 0.001(3)
C64 0.030(4) 0.028(4) 0.036(5) 0.018(4) 0.000(3) -0.005(3)
C65 0.027(4) 0.027(4) 0.025(4) 0.006(3) 0.004(3) -0.001(3)
C66 0.025(4) 0.018(4) 0.028(4) 0.004(3) 0.000(3) 0.000(3)
C67 0.026(4) 0.033(4) 0.026(4) 0.007(3) 0.000(3) -0.003(3)
C68 0.022(4) 0.034(4) 0.021(4) 0.010(3) -0.002(3) 0.006(3)

loop_
_atom_type_symbol
_atom_type_description
_atom_type_scat_dispersion_real
_atom_type_scat_dispersion_imag
_atom_type_scat_source
C C 0.0033 0.0016 'International Tables Vol C Tables 4.2.6.8 and 6.1.1.4'
H H 0.0000 0.0000 'International Tables Vol C Tables 4.2.6.8 and 6.1.1.4'
F F 0.0171 0.0103 'International Tables Vol C Tables 4.2.6.8 and 6.1.1.4'
Cr Cr 0.3209 0.6236 'International Tables Vol C Tables 4.2.6.8 and 6.1.1.4'

loop_
_geom_angle_atom_site_label_1
_geom_angle_atom_site_label_2
_geom_angle_atom_site_label_3
_geom_angle
Cr2 Cr1 C1 102.28(18)
Cr2 Cr1 C49 94.29(16)
C1 Cr1 C49 161.7(2)
Cr2 Cr1 C54 106.52(16)
C1 Cr1 C54 141.9(2)
C49 Cr1 C54 34.7(2)
Cr2 Cr1 C50 111.60(17)
C1 Cr1 C50 129.1(2)
C49 Cr1 C50 34.6(2)
C54 Cr1 C50 60.3(2)
Cr1 Cr2 C31 102.68(17)
Cr1 Cr2 C19 94.62(16)
C31 Cr2 C19 161.0(2)
Cr1 Cr2 C20 111.16(16)
C31 Cr2 C20 128.5(2)
C19 Cr2 C20 34.8(2)
Cr1 Cr2 C24 107.26(16)
C31 Cr2 C24 141.2(2)
C19 Cr2 C24 34.6(2)
C20 Cr2 C24 60.6(2)
C2 C1 C6 114.1(6)
C2 C1 Cr1 131.2(5)
C6 C1 Cr1 114.7(4)
C3 C2 C1 121.8(6)
C3 C2 C7 113.3(5)
C1 C2 C7 124.8(5)
C4 C3 C2 119.4(6)
C4 C3 H3 120.3
C2 C3 H3 120.3
C5 C4 F1 119.6(5)
C5 C4 C3 121.9(6)
F1 C4 C3 118.4(6)
C4 C5 C6 117.9(6)
C4 C5 H5 121.1
C6 C5 H5 121.1
C5 C6 C1 124.6(6)
C5 C6 C19 118.6(6)
C1 C6 C19 116.6(5)
C8 C7 C12 120.1(6)
C8 C7 C2 118.7(5)
C12 C7 C2 120.8(6)
C9 C8 C7 118.3(6)
C9 C8 C13 120.4(6)
C7 C8 C13 121.3(6)
C10 C9 C8 121.3(7)
C10 C9 H9 119.3
C8 C9 H9 119.3
C9 C10 C11 120.8(6)
C9 C10 H10 119.6
C11 C10 H10 119.6
C10 C11 C12 120.8(6)
C10 C11 H11 119.6
C12 C11 H11 119.6
C11 C12 C7 118.6(6)
C11 C12 C16 120.0(6)
C7 C12 C16 121.4(6)
C14 C13 C15 108.3(6)
C14 C13 C8 113.1(6)
C15 C13 C8 112.1(5)
C14 C13 H13 107.7
C15 C13 H13 107.7
C8 C13 H13 107.7
C13 C14 H14A 109.5
C13 C14 H14B 109.5
H14A C14 H14B 109.5
C13 C14 H14C 109.5
H14A C14 H14C 109.5
H14B C14 H14C 109.5
C13 C15 H15A 109.5
C13 C15 H15B 109.5
H15A C15 H15B 109.5
C13 C15 H15C 109.5
H15A C15 H15C 109.5
H15B C15 H15C 109.5
C12 C16 C17 112.8(5)
C12 C16 C18 111.0(6)
C17 C16 C18 108.9(5)
C12 C16 H16 108.0
C17 C16 H16 108.0
C18 C16 H16 108.0
C16 C17 H17A 109.5
C16 C17 H17B 109.5
H17A C17 H17B 109.5
C16 C17 H17C 109.5
H17A C17 H17C 109.5
H17B C17 H17C 109.5
C16 C18 H18A 109.5
C16 C18 H18B 109.5
H18A C18 H18B 109.5
C16 C18 H18C 109.5
H18A C18 H18C 109.5
H18B C18 H18C 109.5
C24 C19 C20 120.5(6)
C24 C19 C6 119.3(6)
C20 C19 C6 120.1(6)
C24 C19 Cr2 78.8(4)
C20 C19 Cr2 78.2(4)
C6 C19 Cr2 111.3(4)
C21 C20 C19 117.9(6)
C21 C20 C25 120.4(6)
C19 C20 C25 121.6(6)
C21 C20 Cr2 88.6(4)
C19 C20 Cr2 67.0(3)
C25 C20 Cr2 116.9(4)
C22 C21 C20 121.7(7)
C22 C21 H21 119.2
C20 C21 H21 119.2
C23 C22 C21 120.0(6)
C23 C22 H22 120.0
C21 C22 H22 120.0
C22 C23 C24 122.0(6)
C22 C23 H23 119.0
C24 C23 H23 119.0
C23 C24 C19 117.5(6)
C23 C24 C28 121.0(6)
C19 C24 C28 121.2(6)
C23 C24 Cr2 87.4(4)
C19 C24 Cr2 66.5(3)
C28 C24 Cr2 120.4(4)
C20 C25 C26 113.3(6)
C20 C25 C27 110.4(6)
C26 C25 C27 110.5(6)
C20 C25 H25 107.5
C26 C25 H25 107.5
C27 C25 H25 107.5
C25 C26 H26A 109.5
C25 C26 H26B 109.5
H26A C26 H26B 109.5
C25 C26 H26C 109.5
H26A C26 H26C 109.5
H26B C26 H26C 109.5
C25 C27 H27A 109.5
C25 C27 H27B 109.5
H27A C27 H27B 109.5
C25 C27 H27C 109.5
H27A C27 H27C 109.5
H27B C27 H27C 109.5
C24 C28 C29 114.4(6)
C24 C28 C68 110.4(6)
C29 C28 C68 109.5(6)
C24 C28 H28 107.4
C29 C28 H28 107.4
C68 C28 H28 107.4
C28 C29 H29A 109.5
C28 C29 H29B 109.5
H29A C29 H29B 109.5
C28 C29 H29C 109.5
H29A C29 H29C 109.5
H29B C29 H29C 109.5
C36 C31 C32 114.1(5)
C36 C31 Cr2 114.3(4)
C32 C31 Cr2 131.5(5)
C33 C32 C31 122.3(6)
C33 C32 C37 113.5(6)
C31 C32 C37 124.0(6)
C34 C33 C32 119.9(6)
C34 C33 H33 120.1
C32 C33 H33 120.1
F2 C34 C35 118.5(6)
F2 C34 C33 119.8(6)
C35 C34 C33 121.7(6)
C34 C35 C36 117.9(6)
C34 C35 H35 121.0
C36 C35 H35 121.0
C35 C36 C31 124.1(6)
C35 C36 C49 118.8(6)
C31 C36 C49 116.9(5)
C42 C37 C38 121.5(6)
C42 C37 C32 119.8(6)
C38 C37 C32 118.3(6)
C39 C38 C37 117.1(6)
C39 C38 C43 120.2(6)
C37 C38 C43 122.7(6)
C40 C39 C38 121.3(6)
C40 C39 H39 119.3
C38 C39 H39 119.3
C41 C40 C39 120.4(6)
C41 C40 H40 119.8
C39 C40 H40 119.8
C40 C41 C42 120.8(7)
C40 C41 H41 119.6
C42 C41 H41 119.6
C41 C42 C37 118.8(6)
C41 C42 C46 119.0(6)
C37 C42 C46 122.2(6)
C44 C43 C38 114.0(6)
C44 C43 C45 108.6(6)
C38 C43 C45 112.6(5)
C44 C43 H43 107.1
C38 C43 H43 107.1
C45 C43 H43 107.1
C43 C44 H44A 109.5
C43 C44 H44B 109.5
H44A C44 H44B 109.5
C43 C44 H44C 109.5
H44A C44 H44C 109.5
H44B C44 H44C 109.5
C43 C45 H45A 109.5
C43 C45 H45B 109.5
H45A C45 H45B 109.5
C43 C45 H45C 109.5
H45A C45 H45C 109.5
H45B C45 H45C 109.5
C42 C46 C47 113.9(5)
C42 C46 C48 111.7(6)
C47 C46 C48 108.4(5)
C42 C46 H46 107.5
C47 C46 H46 107.5
C48 C46 H46 107.5
C46 C47 H47A 109.5
C46 C47 H47B 109.5
H47A C47 H47B 109.5
C46 C47 H47C 109.5
H47A C47 H47C 109.5
H47B C47 H47C 109.5
C46 C48 H48A 109.5
C46 C48 H48B 109.5
H48A C48 H48B 109.5
C46 C48 H48C 109.5
H48A C48 H48C 109.5
H48B C48 H48C 109.5
C54 C49 C50 119.5(6)
C54 C49 C36 119.1(6)
C50 C49 C36 121.3(6)
C54 C49 Cr1 77.2(4)
C50 C49 Cr1 78.7(4)
C36 C49 Cr1 111.2(4)
C51 C50 C49 119.0(6)
C51 C50 C55 120.6(6)
C49 C50 C55 120.1(6)
C51 C50 Cr1 88.7(4)
C49 C50 Cr1 66.7(3)
C55 C50 Cr1 119.4(4)
C52 C51 C50 121.4(6)
C52 C51 H51 119.3
C50 C51 H51 119.3
C51 C52 C53 119.8(6)
C51 C52 H52 120.1
C53 C52 H52 120.1
C52 C53 C54 121.5(6)
C52 C53 H53 119.2
C54 C53 H53 119.2
C53 C54 C49 118.5(6)
C53 C54 C58 120.7(6)
C49 C54 C58 120.4(6)
C53 C54 Cr1 87.7(4)
C49 C54 Cr1 68.0(3)
C58 C54 Cr1 120.1(4)
C56 C55 C50 112.7(5)
C56 C55 C57 110.6(6)
C50 C55 C57 110.1(5)
C56 C55 H55 107.7
C50 C55 H55 107.7
C57 C55 H55 107.7
C55 C56 H56A 109.5
C55 C56 H56B 109.5
H56A C56 H56B 109.5
C55 C56 H56C 109.5
H56A C56 H56C 109.5
H56B C56 H56C 109.5
C55 C57 H57A 109.5
C55 C57 H57B 109.5
H57A C57 H57B 109.5
C55 C57 H57C 109.5
H57A C57 H57C 109.5
H57B C57 H57C 109.5
C54 C58 C60 111.6(5)
C54 C58 C59 112.3(5)
C60 C58 C59 109.0(6)
C54 C58 H58 107.9
C60 C58 H58 107.9
C59 C58 H58 107.9
C58 C59 H59A 109.5
C58 C59 H59B 109.5
H59A C59 H59B 109.5
C58 C59 H59C 109.5
H59A C59 H59C 109.5
H59B C59 H59C 109.5
C58 C60 H60A 109.5
C58 C60 H60B 109.5
H60A C60 H60B 109.5
C58 C60 H60C 109.5
H60A C60 H60C 109.5
H60B C60 H60C 109.5
C66 C61 C62 118.5(7)
C66 C61 C67 120.1(7)
C62 C61 C67 121.4(7)
C61 C62 C63 121.1(7)
C61 C62 H62 119.4
C63 C62 H62 119.4
C62 C63 C64 120.5(7)
C62 C63 H63 119.7
C64 C63 H63 119.7
C65 C64 C63 118.0(7)
C65 C64 H64 121.0
C63 C64 H64 121.0
C66 C65 C64 121.0(7)
C66 C65 H65 119.5
C64 C65 H65 119.5
C61 C66 C65 120.9(7)
C61 C66 H66 119.6
C65 C66 H66 119.6
C61 C67 H67A 109.5
C61 C67 H67B 109.5
H67A C67 H67B 109.5
C61 C67 H67C 109.5
H67A C67 H67C 109.5
H67B C67 H67C 109.5
C28 C68 H68A 109.5
C28 C68 H68B 109.5
H68A C68 H68B 109.5
C28 C68 H68C 109.5
H68A C68 H68C 109.5
H68B C68 H68C 109.5

loop_
_geom_bond_atom_site_label_1
_geom_bond_atom_site_label_2
_geom_bond_distance
Cr1 Cr2 1.8312(14)
Cr1 C1 2.132(6)
Cr1 C49 2.307(6)
Cr1 C54 2.426(6)
Cr1 C50 2.462(6)
Cr2 C31 2.138(6)
Cr2 C19 2.294(6)
Cr2 C20 2.439(6)
Cr2 C24 2.453(6)
F1 C4 1.370(7)
F2 C34 1.364(7)
C1 C2 1.419(9)
C1 C6 1.420(9)
C2 C3 1.413(9)
C2 C7 1.504(9)
C3 C4 1.379(9)
C3 H3 0.9500
C4 C5 1.365(9)
C5 C6 1.393(9)
C5 H5 0.9500
C6 C19 1.492(9)
C7 C8 1.412(9)
C7 C12 1.428(9)
C8 C9 1.403(9)
C8 C13 1.543(9)
C9 C10 1.362(10)
C9 H9 0.9500
C10 C11 1.384(10)
C10 H10 0.9500
C11 C12 1.391(9)
C11 H11 0.9500
C12 C16 1.517(9)
C13 C14 1.520(9)
C13 C15 1.538(9)
C13 H13 1.0000
C14 H14A 0.9800
C14 H14B 0.9800
C14 H14C 0.9800
C15 H15A 0.9800
C15 H15B 0.9800
C15 H15C 0.9800
C16 C17 1.532(9)
C16 C18 1.541(10)
C16 H16 1.0000
C17 H17A 0.9800
C17 H17B 0.9800
C17 H17C 0.9800
C18 H18A 0.9800
C18 H18B 0.9800
C18 H18C 0.9800
C19 C24 1.420(9)
C19 C20 1.424(10)
C20 C21 1.394(9)
C20 C25 1.518(9)
C21 C22 1.381(10)
C21 H21 0.9500
C22 C23 1.363(10)
C22 H22 0.9500
C23 C24 1.405(9)
C23 H23 0.9500
C24 C28 1.510(9)
C25 C26 1.521(10)
C25 C27 1.555(9)
C25 H25 1.0000
C26 H26A 0.9800
C26 H26B 0.9800
C26 H26C 0.9800
C27 H27A 0.9800
C27 H27B 0.9800
C27 H27C 0.9800
C28 C29 1.528(10)
C28 C68 1.535(9)
C28 H28 1.0000
C29 H29A 0.9800
C29 H29B 0.9800
C29 H29C 0.9800
C31 C36 1.422(9)
C31 C32 1.424(9)
C32 C33 1.381(9)
C32 C37 1.528(9)
C33 C34 1.377(9)
C33 H33 0.9500
C34 C35 1.373(9)
C35 C36 1.386(9)
C35 H35 0.9500
C36 C49 1.490(9)
C37 C42 1.398(9)
C37 C38 1.424(9)
C38 C39 1.402(9)
C38 C43 1.531(9)
C39 C40 1.386(10)
C39 H39 0.9500
C40 C41 1.381(10)
C40 H40 0.9500
C41 C42 1.392(9)
C41 H41 0.9500
C42 C46 1.516(9)
C43 C44 1.517(9)
C43 C45 1.533(9)
C43 H43 1.0000
C44 H44A 0.9800
C44 H44B 0.9800
C44 H44C 0.9800
C45 H45A 0.9800
C45 H45B 0.9800
C45 H45C 0.9800
C46 C47 1.532(9)
C46 C48 1.540(9)
C46 H46 1.0000
C47 H47A 0.9800
C47 H47B 0.9800
C47 H47C 0.9800
C48 H48A 0.9800
C48 H48B 0.9800
C48 H48C 0.9800
C49 C54 1.418(10)
C49 C50 1.425(9)
C50 C51 1.398(9)
C50 C55 1.532(9)
C51 C52 1.377(10)
C51 H51 0.9500
C52 C53 1.387(9)
C52 H52 0.9500
C53 C54 1.405(9)
C53 H53 0.9500
C54 C58 1.519(9)
C55 C56 1.530(9)
C55 C57 1.538(9)
C55 H55 1.0000
C56 H56A 0.9800
C56 H56B 0.9800
C56 H56C 0.9800
C57 H57A 0.9800
C57 H57B 0.9800
C57 H57C 0.9800
C58 C60 1.524(9)
C58 C59 1.543(9)
C58 H58 1.0000
C59 H59A 0.9800
C59 H59B 0.9800
C59 H59C 0.9800
C60 H60A 0.9800
C60 H60B 0.9800
C60 H60C 0.9800
C61 C66 1.377(10)
C61 C62 1.380(11)
C61 C67 1.501(10)
C62 C63 1.380(11)
C62 H62 0.9500
C63 C64 1.393(11)
C63 H63 0.9500
C64 C65 1.385(11)
C64 H64 0.9500
C65 C66 1.380(11)
C65 H65 0.9500
C66 H66 0.9500
C67 H67A 0.9800
C67 H67B 0.9800
C67 H67C 0.9800
C68 H68A 0.9800
C68 H68B 0.9800
C68 H68C 0.9800
